data_2018849
loop_
_publ_author_name
'Y\'epes, Andr\'es F.'
'Palma, Alirio'
'Cobo, Justo'
'Glidewell, Christopher'

_publ_section_title
;
 Three closely related thienyl-substituted
 1,4-epoxynaphtho[1,2-<i>b</i>]azepines: hydrogen-bonded assembly in one,
 two and three dimensions
;
_journal_coeditor_code YF3025
_journal_issue 3
_journal_name_full 'Acta Crystallographica Section C'
_journal_page_first 307
_journal_page_last 312
_journal_paper_doi 10.1107/S0108270113004551
_journal_volume 69
_journal_year 2013
_chemical_formula_iupac 'C18 H14 Br N O S'
_chemical_formula_moiety 'C18 H14 Br N O S'
_chemical_formula_sum 'C18 H14 Br N O S'
_chemical_formula_weight 372.27
_chemical_name_systematic
(<i>2RS</i>,4<i>SR</i>)-2-(5-bromothiophen-2-yl)-2,3,4,5-tetrahydro-1,4-epoxynaphtho[1,2-<i>b</i>]azepine
_space_group_IT_number 33
_symmetry_cell_setting orthorhombic
_symmetry_space_group_name_Hall 'P 2c -2n'
_symmetry_space_group_name_H-M 'P n a 21'
_atom_sites_solution_hydrogens geom
_atom_sites_solution_primary direct
_atom_sites_solution_secondary difmap
_cell_angle_alpha 90.000
_cell_angle_beta 90.000
_cell_angle_gamma 90.000
_cell_formula_units_Z 8
_cell_length_a 15.316(2)
_cell_length_b 9.9230(18)
_cell_length_c 20.225(3)
_cell_measurement_reflns_used 6933
_cell_measurement_temperature 120(2)
_cell_measurement_theta_max 27.50
_cell_measurement_theta_min 2.65
_cell_volume 3073.8(8)
_computing_cell_refinement 'DIRAX/LSQ (Duisenberg <i>et al.</i>, 2000)'
_computing_data_collection 'COLLECT (Hooft, 1999)'
_computing_data_reduction 'EVALCCD (Duisenberg <i>et al.</i>, 2003)'
_computing_molecular_graphics 'PLATON (Spek, 2009)'
_computing_publication_material 'SHELXL97 (Sheldrick, 2008) and PLATON (Spek, 2009)'
_computing_structure_refinement 'SHELXL97 (Sheldrick, 2008)'
_computing_structure_solution 'SIR2004 (Burla <i>et al.</i>, 2005)'
_diffrn_ambient_temperature 120(2)
_diffrn_detector_area_resol_mean 9.091
_diffrn_measured_fraction_theta_full 0.999
_diffrn_measured_fraction_theta_max 0.999
_diffrn_measurement_device_type 'Bruker--Nonius KappaCCD'
_diffrn_measurement_method '\f & \w scans'
_diffrn_radiation_monochromator graphite
_diffrn_radiation_source 'Bruker--Nonius FR591 rotating anode'
_diffrn_radiation_type 'Mo K\a'
_diffrn_radiation_wavelength 0.71073
_diffrn_reflns_av_R_equivalents 0.0491
_diffrn_reflns_av_sigmaI/netI 0.0515
_diffrn_reflns_limit_h_max 19
_diffrn_reflns_limit_h_min -17
_diffrn_reflns_limit_k_max 12
_diffrn_reflns_limit_k_min -8
_diffrn_reflns_limit_l_max 25
_diffrn_reflns_limit_l_min -26
_diffrn_reflns_number 27630
_diffrn_reflns_theta_full 27.50
_diffrn_reflns_theta_max 27.50
_diffrn_reflns_theta_min 2.65
_diffrn_standards_decay_% 0
_diffrn_standards_interval_count 0
_diffrn_standards_interval_time 0
_diffrn_standards_number 0
_exptl_absorpt_coefficient_mu 2.811
_exptl_absorpt_correction_T_max 0.729
_exptl_absorpt_correction_T_min 0.399
_exptl_absorpt_correction_type multi-scan
_exptl_absorpt_process_details '(SADABS; Sheldrick, 2003)'
_exptl_crystal_colour 'pale yellow'
_exptl_crystal_density_diffrn 1.609
_exptl_crystal_density_method 'not measured'
_exptl_crystal_description needle
_exptl_crystal_F_000 1504
_exptl_crystal_size_max 0.40
_exptl_crystal_size_mid 0.14
_exptl_crystal_size_min 0.12
_refine_diff_density_max 0.868
_refine_diff_density_min -0.434
_refine_ls_abs_structure_details
;
Flack (1983); this is not a conventional Flack x parameter but a twin
fraction, calculated using TWIN and BASF
;
_refine_ls_abs_structure_Flack 0.663(9)
_refine_ls_extinction_method none
_refine_ls_goodness_of_fit_ref 1.033
_refine_ls_hydrogen_treatment constr
_refine_ls_matrix_type full
_refine_ls_number_parameters 398
_refine_ls_number_reflns 6932
_refine_ls_number_restraints 1
_refine_ls_restrained_S_all 1.033
_refine_ls_R_factor_all 0.0616
_refine_ls_R_factor_gt 0.0376
_refine_ls_shift/su_max 0.001
_refine_ls_shift/su_mean 0.000
_refine_ls_structure_factor_coef Fsqd
_refine_ls_weighting_details 'w=1/[\s^2^(Fo^2^)+(0.0341P)^2^+0.3624P] where P=(Fo^2^+2Fc^2^)/3'
_refine_ls_weighting_scheme calc
_refine_ls_wR_factor_gt 0.0689
_refine_ls_wR_factor_ref 0.0763
_reflns_number_gt 5427
_reflns_number_total 6933
_reflns_threshold_expression I>2\s(I)
_cod_data_source_file yf3025.cif
_cod_data_source_block III
_cod_depositor_comments
;
 Removing duplicate lines from the aniso value loop.

 Antanas Vaitkus,
 2018-07-02
;
_cod_database_code 2018849
_cod_database_fobs_code 2018849

loop_
_symmetry_equiv_pos_as_xyz
'x, y, z'
'-x, -y, z+1/2'
'-x+1/2, y+1/2, z+1/2'
'x+1/2, -y+1/2, z'

loop_
_atom_site_type_symbol
_atom_site_label
_atom_site_fract_x
_atom_site_fract_y
_atom_site_fract_z
_atom_site_U_iso_or_equiv
_atom_site_adp_type
_atom_site_calc_flag
_atom_site_refinement_flags
_atom_site_occupancy
_atom_site_symmetry_multiplicity
N N11 0.3118(2) 0.8001(4) 0.43537(14) 0.0153(7) Uani d . 1 1
C C12 0.2192(2) 0.7982(5) 0.41230(19) 0.0175(8) Uani d . 1 1
H H12 0.2152 0.7512 0.3687 0.021 Uiso calc R 1 1
C C13 0.1972(2) 0.9498(4) 0.4036(2) 0.0204(9) Uani d . 1 1
H H13A 0.1991 0.9763 0.3564 0.025 Uiso calc R 1 1
H H13B 0.1388 0.9710 0.4217 0.025 Uiso calc R 1 1
C C14 0.2696(3) 1.0206(4) 0.4433(2) 0.0214(9) Uani d . 1 1
H H14 0.2446 1.0908 0.4733 0.026 Uiso calc R 1 1
C C15 0.3417(3) 1.0795(4) 0.4003(2) 0.0207(9) Uani d . 1 1
H H15A 0.3162 1.1420 0.3673 0.025 Uiso calc R 1 1
H H15B 0.3834 1.1306 0.4280 0.025 Uiso calc R 1 1
C C15A 0.3886(3) 0.9661(5) 0.3654(2) 0.0181(11) Uani d . 1 1
C C16 0.4511(3) 0.9914(5) 0.3155(2) 0.0205(11) Uani d . 1 1
H H16 0.4646 1.0820 0.3045 0.025 Uiso calc R 1 1
C C17 0.4926(3) 0.8896(5) 0.2826(2) 0.0227(12) Uani d . 1 1
H H17 0.5339 0.9107 0.2492 0.027 Uiso calc R 1 1
C C17A 0.4749(4) 0.7534(4) 0.2977(4) 0.0164(16) Uani d . 1 1
C C18 0.5162(3) 0.6442(5) 0.2656(2) 0.0212(12) Uani d . 1 1
H H18 0.5574 0.6620 0.2316 0.025 Uiso calc R 1 1
C C19 0.4986(3) 0.5140(5) 0.2823(2) 0.0254(10) Uani d . 1 1
H H19 0.5269 0.4422 0.2597 0.030 Uiso calc R 1 1
C C110 0.4385(3) 0.4862(6) 0.3331(2) 0.0256(12) Uani d . 1 1
H H110 0.4262 0.3953 0.3445 0.031 Uiso calc R 1 1
C C111 0.3975(3) 0.5884(5) 0.3661(2) 0.0186(11) Uani d . 1 1
H H111 0.3580 0.5670 0.4008 0.022 Uiso calc R 1 1
C C11A 0.4122(4) 0.7248(5) 0.3501(3) 0.0143(10) Uani d . 1 1
C C11B 0.3714(2) 0.8345(5) 0.38212(18) 0.0157(9) Uani d . 1 1
O O114 0.30923(19) 0.9120(2) 0.48113(12) 0.0187(6) Uani d . 1 1
S S121 0.18004(11) 0.73901(13) 0.54603(10) 0.0205(4) Uani d . 1 1
C C122 0.1610(4) 0.7293(5) 0.4618(3) 0.0160(12) Uani d . 1 1
C C123 0.0858(3) 0.6624(4) 0.44928(19) 0.0192(9) Uani d . 1 1
H H123 0.0647 0.6469 0.4058 0.023 Uiso calc R 1 1
C C124 0.0415(3) 0.6178(4) 0.5061(2) 0.0181(8) Uani d . 1 1
H H124 -0.0121 0.5698 0.5056 0.022 Uiso calc R 1 1
C C125 0.0853(3) 0.6523(4) 0.56138(19) 0.0197(9) Uani d . 1 1
Br Br15 0.05695(3) 0.61051(5) 0.65017(2) 0.02996(11) Uani d . 1 1
N N21 0.5651(2) 0.6960(4) 0.04523(14) 0.0165(7) Uani d . 1 1
C C22 0.4727(2) 0.6961(4) 0.06898(19) 0.0154(8) Uani d . 1 1
H H22 0.4688 0.7434 0.1125 0.018 Uiso calc R 1 1
C C23 0.4509(3) 0.5424(4) 0.0780(2) 0.0218(9) Uani d . 1 1
H H23A 0.4514 0.5167 0.1253 0.026 Uiso calc R 1 1
H H23B 0.3931 0.5203 0.0589 0.026 Uiso calc R 1 1
C C24 0.5243(3) 0.4724(4) 0.0401(2) 0.0227(9) Uani d . 1 1
H H24 0.5005 0.3999 0.0108 0.027 Uiso calc R 1 1
C C25 0.5956(3) 0.4179(4) 0.0844(2) 0.0257(10) Uani d . 1 1
H H25A 0.5700 0.3573 0.1182 0.031 Uiso calc R 1 1
H H25B 0.6379 0.3654 0.0579 0.031 Uiso calc R 1 1
C C25A 0.6415(3) 0.5343(5) 0.1179(3) 0.0189(11) Uani d . 1 1
C C26 0.7037(3) 0.5115(5) 0.1690(2) 0.0245(12) Uani d . 1 1
H H26 0.7171 0.4216 0.1816 0.029 Uiso calc R 1 1
C C27 0.7446(3) 0.6163(6) 0.2005(2) 0.0225(12) Uani d . 1 1
H H27 0.7844 0.5984 0.2354 0.027 Uiso calc R 1 1
C C27A 0.7277(4) 0.7510(4) 0.1811(4) 0.0197(17) Uani d . 1 1
C C28 0.7719(3) 0.8637(6) 0.2093(2) 0.0247(12) Uani d . 1 1
H H28 0.8133 0.8492 0.2434 0.030 Uiso calc R 1 1
C C29 0.7559(3) 0.9910(5) 0.1883(2) 0.0250(10) Uani d . 1 1
H H29 0.7872 1.0641 0.2073 0.030 Uiso calc R 1 1
C C210 0.6940(3) 1.0160(5) 0.1391(2) 0.0200(10) Uani d . 1 1
H H210 0.6823 1.1060 0.1257 0.024 Uiso calc R 1 1
C C211 0.6502(3) 0.9119(5) 0.1101(2) 0.0160(10) Uani d . 1 1
H H211 0.6084 0.9297 0.0765 0.019 Uiso calc R 1 1
C C21A 0.6669(4) 0.7764(5) 0.1302(3) 0.0179(12) Uani d . 1 1
C C21B 0.6246(3) 0.6649(5) 0.09965(19) 0.0176(9) Uani d . 1 1
O O214 0.56441(19) 0.5798(3) 0.00080(13) 0.0199(6) Uani d . 1 1
S S221 0.43371(10) 0.75414(10) -0.06499(10) 0.0179(4) Uani d . 1 1
C C222 0.4145(4) 0.7632(4) 0.0199(4) 0.0142(13) Uani d . 1 1
C C223 0.3388(3) 0.8307(4) 0.03218(19) 0.0177(9) Uani d . 1 1
H H223 0.3175 0.8463 0.0756 0.021 Uiso calc R 1 1
C C224 0.2943(3) 0.8759(4) -0.0258(2) 0.0214(9) Uani d . 1 1
H H224 0.2402 0.9229 -0.0257 0.026 Uiso calc R 1 1
C C225 0.3393(2) 0.8429(4) -0.08085(19) 0.0193(9) Uani d . 1 1
Br Br25 0.31015(3) 0.88673(5) -0.16844(2) 0.02968(11) Uani d . 1 1

loop_
_atom_site_aniso_label
_atom_site_aniso_U_11
_atom_site_aniso_U_22
_atom_site_aniso_U_33
_atom_site_aniso_U_12
_atom_site_aniso_U_13
_atom_site_aniso_U_23
N11 0.0142(16) 0.0169(19) 0.0149(16) 0.0057(16) 0.0001(15) -0.0023(14)
C12 0.012(2) 0.025(2) 0.015(2) 0.001(2) 0.0002(16) -0.0018(19)
C13 0.017(2) 0.023(2) 0.021(2) 0.0014(17) -0.0001(16) 0.0055(19)
C14 0.021(2) 0.016(2) 0.027(2) 0.0040(18) 0.0054(18) -0.0012(18)
C15 0.018(2) 0.018(2) 0.026(2) -0.0005(16) 0.0004(17) -0.0026(17)
C15A 0.018(2) 0.018(3) 0.018(2) -0.001(2) -0.0035(18) 0.004(2)
C16 0.023(2) 0.020(3) 0.018(2) -0.005(2) -0.0046(19) 0.0035(19)
C17 0.020(2) 0.033(3) 0.015(2) -0.005(2) -0.0017(19) 0.008(2)
C17A 0.011(3) 0.025(4) 0.013(3) -0.0021(16) -0.002(3) 0.0021(15)
C18 0.014(2) 0.031(3) 0.019(2) -0.003(2) 0.0041(18) -0.002(2)
C19 0.024(2) 0.029(3) 0.023(2) 0.004(2) 0.0010(18) -0.0059(19)
C110 0.022(2) 0.024(3) 0.031(3) 0.003(2) -0.008(2) -0.001(2)
C111 0.014(2) 0.026(3) 0.016(2) 0.000(2) -0.0013(17) 0.006(2)
C11A 0.010(2) 0.026(2) 0.007(2) -0.003(2) -0.0032(18) 0.006(2)
C11B 0.0081(19) 0.025(2) 0.0144(19) -0.0029(19) -0.0020(16) -0.0008(19)
O114 0.0188(13) 0.0214(15) 0.0161(13) 0.0029(13) -0.0018(12) -0.0032(11)
S121 0.0178(8) 0.0282(10) 0.0157(9) -0.0035(4) -0.0020(7) 0.0006(5)
C122 0.017(3) 0.016(2) 0.014(3) 0.001(2) 0.001(2) 0.003(2)
C123 0.0154(19) 0.024(2) 0.018(2) -0.0012(18) -0.0045(17) -0.0028(18)
C124 0.0126(17) 0.019(2) 0.023(2) -0.0046(17) -0.0037(17) 0.0023(19)
C125 0.019(2) 0.018(2) 0.022(2) 0.0039(18) 0.0030(17) 0.0045(17)
Br15 0.0247(2) 0.0440(3) 0.02112(18) -0.0014(2) 0.00419(18) 0.0102(3)
N21 0.0124(16) 0.023(2) 0.0136(15) 0.0050(16) -0.0034(14) -0.0046(15)
C22 0.013(2) 0.015(2) 0.018(2) 0.0003(19) 0.0004(16) 0.0010(19)
C23 0.019(2) 0.018(2) 0.029(2) -0.0042(17) -0.0009(17) 0.001(2)
C24 0.022(2) 0.019(2) 0.028(2) -0.0034(18) 0.0021(18) 0.0010(19)
C25 0.020(2) 0.025(3) 0.032(2) 0.0027(18) 0.0037(19) 0.0028(19)
C25A 0.015(2) 0.023(3) 0.018(2) 0.000(2) 0.0044(18) -0.003(2)
C26 0.020(2) 0.027(3) 0.026(3) 0.009(2) 0.006(2) 0.014(2)
C27 0.013(2) 0.037(3) 0.017(2) 0.004(2) -0.0024(18) 0.001(2)
C27A 0.014(3) 0.032(5) 0.013(3) 0.0029(17) 0.005(3) 0.0008(16)
C28 0.017(2) 0.041(3) 0.016(2) -0.004(2) 0.0022(18) -0.005(2)
C29 0.021(2) 0.034(3) 0.020(2) -0.006(2) 0.0031(18) -0.0085(19)
C210 0.020(2) 0.022(2) 0.018(2) -0.0031(19) 0.0052(19) 0.0010(19)
C211 0.015(2) 0.020(3) 0.013(2) -0.001(2) 0.0017(17) 0.001(2)
C21A 0.011(2) 0.025(2) 0.018(3) -0.006(2) 0.0020(19) -0.004(2)
C21B 0.015(2) 0.025(2) 0.013(2) 0.001(2) 0.0038(17) 0.0046(19)
O214 0.0219(14) 0.0186(15) 0.0191(13) 0.0007(13) 0.0013(13) -0.0067(11)
S221 0.0148(8) 0.0233(9) 0.0156(9) 0.0017(4) -0.0028(7) 0.0004(4)
C222 0.012(2) 0.014(2) 0.016(3) -0.0038(17) 0.001(2) -0.0014(17)
C223 0.017(2) 0.017(2) 0.018(2) -0.0042(18) 0.0011(17) 0.0025(18)
C224 0.0164(18) 0.020(2) 0.028(2) -0.0078(18) -0.0040(18) 0.0033(19)
C225 0.018(2) 0.021(2) 0.0192(19) -0.0006(18) -0.0014(18) 0.0060(18)
Br25 0.0232(2) 0.0436(3) 0.02227(18) -0.0012(2) -0.00527(17) 0.0107(3)

loop_
_atom_type_symbol
_atom_type_description
_atom_type_scat_dispersion_real
_atom_type_scat_dispersion_imag
_atom_type_scat_source
C C 0.0033 0.0016 'International Tables Vol C Tables 4.2.6.8 and 6.1.1.4'
H H 0.0000 0.0000 'International Tables Vol C Tables 4.2.6.8 and 6.1.1.4'
Br Br -0.2901 2.4595 'International Tables Vol C Tables 4.2.6.8 and 6.1.1.4'
N N 0.0061 0.0033 'International Tables Vol C Tables 4.2.6.8 and 6.1.1.4'
O O 0.0106 0.0060 'International Tables Vol C Tables 4.2.6.8 and 6.1.1.4'
S S 0.1246 0.1234 'International Tables Vol C Tables 4.2.6.8 and 6.1.1.4'

loop_
_geom_angle_atom_site_label_1
_geom_angle_atom_site_label_2
_geom_angle_atom_site_label_3
_geom_angle
O114 N11 C11B 108.1(3)
O114 N11 C12 100.6(3)
C11B N11 C12 111.6(3)
N11 C12 C122 111.1(4)
N11 C12 C13 103.3(3)
C122 C12 C13 112.8(4)
N11 C12 H12 109.8
C122 C12 H12 109.8
C13 C12 H12 109.8
C14 C13 C12 103.1(3)
C14 C13 H13A 111.1
C12 C13 H13A 111.1
C14 C13 H13B 111.1
C12 C13 H13B 111.1
H13A C13 H13B 109.1
O114 C14 C15 106.4(3)
O114 C14 C13 103.7(3)
C15 C14 C13 113.5(3)
O114 C14 H14 111.0
C15 C14 H14 111.0
C13 C14 H14 111.0
C15A C15 C14 109.0(3)
C15A C15 H15A 109.9
C14 C15 H15A 109.9
C15A C15 H15B 109.9
C14 C15 H15B 109.9
H15A C15 H15B 108.3
C11B C15A C16 118.3(4)
C11B C15A C15 120.1(4)
C16 C15A C15 121.6(4)
C17 C16 C15A 122.1(5)
C17 C16 H16 119.0
C15A C16 H16 119.0
C16 C17 C17A 120.9(5)
C16 C17 H17 119.5
C17A C17 H17 119.5
C17 C17A C18 123.3(6)
C17 C17A C11A 118.0(5)
C18 C17A C11A 118.6(4)
C19 C18 C17A 121.7(4)
C19 C18 H18 119.2
C17A C18 H18 119.2
C18 C19 C110 119.8(5)
C18 C19 H19 120.1
C110 C19 H19 120.1
C111 C110 C19 120.8(5)
C111 C110 H110 119.6
C19 C110 H110 119.6
C110 C111 C11A 121.6(5)
C110 C111 H111 119.2
C11A C111 H111 119.2
C111 C11A C11B 124.2(5)
C111 C11A C17A 117.4(4)
C11B C11A C17A 118.3(4)
C15A C11B C11A 122.3(4)
C15A C11B N11 121.8(4)
C11A C11B N11 115.9(4)
N11 O114 C14 104.1(3)
C125 S121 C122 90.4(3)
C123 C122 C12 127.0(5)
C123 C122 S121 110.8(4)
C12 C122 S121 122.0(4)
C122 C123 C124 114.3(4)
C122 C123 H123 122.8
C124 C123 H123 122.8
C125 C124 C123 111.0(3)
C125 C124 H124 124.5
C123 C124 H124 124.5
C124 C125 S121 113.5(3)
C124 C125 Br15 128.1(3)
S121 C125 Br15 118.4(2)
O214 N21 C21B 107.5(3)
O214 N21 C22 101.0(3)
C21B N21 C22 110.4(3)
C222 C22 N21 110.6(4)
C222 C22 C23 112.5(3)
N21 C22 C23 103.8(3)
C222 C22 H22 109.9
N21 C22 H22 109.9
C23 C22 H22 109.9
C24 C23 C22 103.1(3)
C24 C23 H23A 111.2
C22 C23 H23A 111.2
C24 C23 H23B 111.2
C22 C23 H23B 111.2
H23A C23 H23B 109.1
O214 C24 C25 106.2(3)
O214 C24 C23 104.5(3)
C25 C24 C23 113.3(4)
O214 C24 H24 110.8
C25 C24 H24 110.8
C23 C24 H24 110.8
C25A C25 C24 109.1(4)
C25A C25 H25A 109.9
C24 C25 H25A 109.9
C25A C25 H25B 109.9
C24 C25 H25B 109.9
H25A C25 H25B 108.3
C21B C25A C26 118.1(4)
C21B C25A C25 120.9(4)
C26 C25A C25 120.9(4)
C27 C26 C25A 121.5(5)
C27 C26 H26 119.3
C25A C26 H26 119.3
C26 C27 C27A 120.3(5)
C26 C27 H27 119.8
C27A C27 H27 119.8
C21A C27A C27 119.3(5)
C21A C27A C28 117.7(4)
C27 C27A C28 123.0(6)
C29 C28 C27A 121.5(5)
C29 C28 H28 119.3
C27A C28 H28 119.3
C28 C29 C210 120.7(5)
C28 C29 H29 119.7
C210 C29 H29 119.7
C211 C210 C29 120.4(5)
C211 C210 H210 119.8
C29 C210 H210 119.8
C210 C211 C21A 120.2(5)
C210 C211 H211 119.9
C21A C211 H211 119.9
C27A C21A C21B 118.6(4)
C27A C21A C211 119.6(4)
C21B C21A C211 121.9(5)
C25A C21B C21A 122.2(4)
C25A C21B N21 121.2(4)
C21A C21B N21 116.5(4)
N21 O214 C24 104.1(3)
C225 S221 C222 90.9(3)
C223 C222 C22 127.4(6)
C223 C222 S221 110.4(5)
C22 C222 S221 122.1(4)
C222 C223 C224 114.3(4)
C222 C223 H223 122.9
C224 C223 H223 122.9
C225 C224 C223 110.9(4)
C225 C224 H224 124.6
C223 C224 H224 124.6
C224 C225 S221 113.5(3)
C224 C225 Br25 126.9(3)
S221 C225 Br25 119.6(2)

loop_
_geom_bond_atom_site_label_1
_geom_bond_atom_site_label_2
_geom_bond_distance
N11 O114 1.447(4)
N11 C11B 1.453(5)
N11 C12 1.493(5)
C12 C122 1.505(7)
C12 C13 1.551(6)
C12 H12 1.0000
C13 C14 1.539(5)
C13 H13A 0.9900
C13 H13B 0.9900
C14 O114 1.453(5)
C14 C15 1.523(5)
C14 H14 1.0000
C15 C15A 1.510(6)
C15 H15A 0.9900
C15 H15B 0.9900
C15A C11B 1.374(6)
C15A C16 1.414(7)
C16 C17 1.366(7)
C16 H16 0.9500
C17 C17A 1.412(6)
C17 H17 0.9500
C17A C18 1.413(7)
C17A C11A 1.457(9)
C18 C19 1.362(7)
C18 H18 0.9500
C19 C110 1.406(6)
C19 H19 0.9500
C110 C111 1.368(7)
C110 H110 0.9500
C111 C11A 1.410(7)
C111 H111 0.9500
C11A C11B 1.414(6)
S121 C125 1.715(4)
S121 C122 1.730(7)
C122 C123 1.353(7)
C123 C124 1.406(6)
C123 H123 0.9500
C124 C125 1.348(5)
C124 H124 0.9500
C125 Br15 1.893(4)
N21 O214 1.461(4)
N21 C21B 1.462(5)
N21 C22 1.493(5)
C22 C222 1.492(8)
C22 C23 1.571(6)
C22 H22 1.0000
C23 C24 1.528(6)
C23 H23A 0.9900
C23 H23B 0.9900
C24 O214 1.464(5)
C24 C25 1.513(6)
C24 H24 1.0000
C25 C25A 1.512(7)
C25 H25A 0.9900
C25 H25B 0.9900
C25A C21B 1.372(6)
C25A C26 1.424(7)
C26 C27 1.370(7)
C26 H26 0.9500
C27 C27A 1.417(7)
C27 H27 0.9500
C27A C21A 1.413(9)
C27A C28 1.425(7)
C28 C29 1.355(7)
C28 H28 0.9500
C29 C210 1.397(6)
C29 H29 0.9500
C210 C211 1.364(6)
C210 H210 0.9500
C211 C21A 1.428(7)
C211 H211 0.9500
C21A C21B 1.422(6)
S221 C225 1.723(4)
S221 C222 1.744(7)
C222 C223 1.361(7)
C223 C224 1.430(6)
C223 H223 0.9500
C224 C225 1.349(6)
C224 H224 0.9500
C225 Br25 1.878(4)

loop_
_geom_hbond_atom_site_label_D
_geom_hbond_atom_site_label_H
_geom_hbond_atom_site_label_A
_geom_hbond_site_symmetry_A
_geom_hbond_distance_DH
_geom_hbond_distance_HA
_geom_hbond_distance_DA
_geom_hbond_angle_DHA
_geom_hbond_publ_flag
C14 H14 Cg3 3_555 1.00 2.75 3.616(5) 143 no
C24 H24 Cg4 3_544 1.00 2.77 3.632(5) 145 no
C18 H18 Cg5 . 0.95 2.57 3.488(5) 163 no
C28 H28 Cg6 4_565 0.95 2.65 3.557(5) 159 no
C123 H123 Cg7 4_465 0.95 2.52 3.349(5) 146 no
C223 H223 Cg5 4_465 0.95 2.53 3.359(5) 146 no

loop_
_geom_torsion_atom_site_label_1
_geom_torsion_atom_site_label_2
_geom_torsion_atom_site_label_3
_geom_torsion_atom_site_label_4
_geom_torsion
O114 N11 C12 C122 -80.0(4)
C11B N11 C12 C122 165.6(4)
O114 N11 C12 C13 41.2(3)
C11B N11 C12 C13 -73.3(4)
N11 C12 C13 C14 -17.2(4)
C122 C12 C13 C14 102.8(4)
C12 C13 C14 O114 -12.8(3)
C12 C13 C14 C15 102.2(4)
O114 C14 C15 C15A 48.8(4)
C13 C14 C15 C15A -64.6(4)
C14 C15 C15A C11B -8.8(5)
C14 C15 C15A C16 171.6(4)
C11B C15A C16 C17 1.8(6)
C15 C15A C16 C17 -178.6(4)
C15A C16 C17 C17A -0.4(7)
C16 C17 C17A C18 -179.5(5)
C16 C17 C17A C11A -1.1(8)
C17 C17A C18 C19 178.8(5)
C11A C17A C18 C19 0.4(9)
C17A C18 C19 C110 -0.7(7)
C18 C19 C110 C111 -0.2(7)
C19 C110 C111 C11A 1.3(7)
C110 C111 C11A C11B 179.5(5)
C110 C111 C11A C17A -1.5(8)
C17 C17A C11A C111 -177.8(5)
C18 C17A C11A C111 0.7(9)
C17 C17A C11A C11B 1.2(8)
C18 C17A C11A C11B 179.7(5)
C16 C15A C11B C11A -1.6(6)
C15 C15A C11B C11A 178.7(4)
C16 C15A C11B N11 176.5(4)
C15 C15A C11B N11 -3.2(6)
C111 C11A C11B C15A 179.1(5)
C17A C11A C11B C15A 0.2(7)
C111 C11A C11B N11 0.9(7)
C17A C11A C11B N11 -178.0(5)
O114 N11 C11B C15A -25.3(5)
C12 N11 C11B C15A 84.4(4)
O114 N11 C11B C11A 152.9(4)
C12 N11 C11B C11A -97.4(4)
C11B N11 O114 C14 65.8(3)
C12 N11 O114 C14 -51.3(3)
C15 C14 O114 N11 -80.1(3)
C13 C14 O114 N11 39.9(3)
N11 C12 C122 C123 -151.7(5)
C13 C12 C122 C123 92.9(6)
N11 C12 C122 S121 33.6(6)
C13 C12 C122 S121 -81.8(5)
C125 S121 C122 C123 -0.1(4)
C125 S121 C122 C12 175.4(4)
C12 C122 C123 C124 -175.0(4)
S121 C122 C123 C124 0.2(6)
C122 C123 C124 C125 -0.3(6)
C123 C124 C125 S121 0.2(5)
C123 C124 C125 Br15 -177.2(3)
C122 S121 C125 C124 0.0(3)
C122 S121 C125 Br15 177.6(3)
O214 N21 C22 C222 -82.0(4)
C21B N21 C22 C222 164.5(4)
O214 N21 C22 C23 39.0(3)
C21B N21 C22 C23 -74.6(4)
C222 C22 C23 C24 104.3(4)
N21 C22 C23 C24 -15.3(4)
C22 C23 C24 O214 -14.1(4)
C22 C23 C24 C25 101.1(4)
O214 C24 C25 C25A 48.6(4)
C23 C24 C25 C25A -65.5(5)
C24 C25 C25A C21B -8.6(6)
C24 C25 C25A C26 171.6(4)
C21B C25A C26 C27 1.3(7)
C25 C25A C26 C27 -178.8(4)
C25A C26 C27 C27A -2.0(7)
C26 C27 C27A C21A 1.5(9)
C26 C27 C27A C28 -176.3(5)
C21A C27A C28 C29 0.3(8)
C27 C27A C28 C29 178.1(5)
C27A C28 C29 C210 1.4(7)
C28 C29 C210 C211 -1.8(6)
C29 C210 C211 C21A 0.4(7)
C27 C27A C21A C21B -0.3(9)
C28 C27A C21A C21B 177.6(5)
C27 C27A C21A C211 -179.5(5)
C28 C27A C21A C211 -1.7(9)
C210 C211 C21A C27A 1.3(8)
C210 C211 C21A C21B -177.9(4)
C26 C25A C21B C21A -0.1(7)
C25 C25A C21B C21A -179.9(4)
C26 C25A C21B N21 176.8(3)
C25 C25A C21B N21 -3.1(6)
C27A C21A C21B C25A -0.4(8)
C211 C21A C21B C25A 178.8(5)
C27A C21A C21B N21 -177.4(5)
C211 C21A C21B N21 1.8(7)
O214 N21 C21B C25A -25.7(5)
C22 N21 C21B C25A 83.7(5)
O214 N21 C21B C21A 151.3(4)
C22 N21 C21B C21A -99.3(4)
C21B N21 O214 C24 66.2(3)
C22 N21 O214 C24 -49.5(3)
C25 C24 O214 N21 -80.4(4)
C23 C24 O214 N21 39.7(4)
N21 C22 C222 C223 -151.1(4)
C23 C22 C222 C223 93.2(5)
N21 C22 C222 S221 33.2(5)
C23 C22 C222 S221 -82.4(4)
C225 S221 C222 C223 0.5(4)
C225 S221 C222 C22 176.8(4)
C22 C222 C223 C224 -175.7(4)
S221 C222 C223 C224 0.3(5)
C222 C223 C224 C225 -1.2(5)
C223 C224 C225 S221 1.5(4)
C223 C224 C225 Br25 -177.2(3)
C222 S221 C225 C224 -1.2(3)
C222 S221 C225 Br25 177.6(3)
